data_7014586
loop_
_publ_author_name
'Delgado, Salom\'e'
'Gallego, Almudena'
'Castillo, Oscar'
'Zamora, F\'elix'

_publ_section_title
;
 Unexpected multiple bond cleavage and rearrangement of organosulfide
 ligands in the presence of Cu(II) assisted by solvothermal and
 solvothermal-microwave conditions.
;
_journal_issue 4
_journal_name_full 'Dalton transactions (Cambridge, England : 2003)'
_journal_page_first 847
_journal_page_last 852
_journal_paper_doi 10.1039/c0dt00973c
_journal_volume 40
_journal_year 2011
_chemical_compound_source 'synthesis as described'
_chemical_formula_moiety 'C16 H12 Cl4 Cu2 N8 S5.80'
_chemical_formula_structural 'C16 H12 Cl4 Cu2 N8 S5.80'
_chemical_formula_sum 'C16 H12 Cl4 Cu2 N8 S5.8'
_chemical_formula_weight 771.11
_chemical_name_systematic
;
poly-[mu-chlorido-(mu-bis(2-pyrimidyl-disulfide-k2N:N')copper(I)]-methanol
(1/1)
;
_space_group_IT_number 14
_symmetry_cell_setting monoclinic
_symmetry_Int_Tables_number 14
_symmetry_space_group_name_Hall '-P 2ybc'
_symmetry_space_group_name_H-M 'P 1 21/c 1'
_atom_sites_solution_hydrogens geom
_atom_sites_solution_primary direct
_atom_sites_solution_secondary difmap
_audit_creation_method SHELXL97
_cell_angle_alpha 90.00
_cell_angle_beta 110.541(3)
_cell_angle_gamma 90.00
_cell_formula_units_Z 2
_cell_length_a 11.9670(6)
_cell_length_b 6.8657(4)
_cell_length_c 16.9169(8)
_cell_measurement_reflns_used 20691
_cell_measurement_temperature 100(2)
_cell_measurement_theta_max 29.72
_cell_measurement_theta_min 2.58
_cell_volume 1301.55(12)
_computing_cell_refinement 'Bruker SMART'
_computing_data_collection 'Bruker SMART'
_computing_data_reduction 'Bruker SAINT'
_computing_molecular_graphics 'Ortep-3 (Farrugia, 1997)'
_computing_publication_material 'WinGX (Farrugia, 1999)'
_computing_structure_refinement 'SHELXL-97 (Sheldrick, 1997)'
_computing_structure_solution 'Sir92 (Altamore et al., 1993)'
_diffrn_ambient_temperature 100(2)
_diffrn_measured_fraction_theta_full 0.991
_diffrn_measured_fraction_theta_max 0.991
_diffrn_measurement_device_type 'CCD area detector'
_diffrn_measurement_method \w
_diffrn_radiation_monochromator graphite
_diffrn_radiation_source 'fine-focus sealed tube'
_diffrn_radiation_type MoK\a
_diffrn_radiation_wavelength 0.71069
_diffrn_reflns_av_R_equivalents 0.0589
_diffrn_reflns_av_sigmaI/netI 0.0356
_diffrn_reflns_limit_h_max 16
_diffrn_reflns_limit_h_min -16
_diffrn_reflns_limit_k_max 9
_diffrn_reflns_limit_k_min -9
_diffrn_reflns_limit_l_max 23
_diffrn_reflns_limit_l_min -23
_diffrn_reflns_number 20691
_diffrn_reflns_theta_full 29.72
_diffrn_reflns_theta_max 29.72
_diffrn_reflns_theta_min 2.58
_diffrn_standards_decay_% 0
_diffrn_standards_interval_count 0
_diffrn_standards_interval_time 0
_diffrn_standards_number 0
_exptl_absorpt_coefficient_mu 2.553
_exptl_absorpt_correction_T_max 0.834
_exptl_absorpt_correction_T_min 0.738
_exptl_absorpt_correction_type numerical
_exptl_absorpt_process_details
;
CrysAlis RED, Oxford Diffraction Ltd.,
Version 1.170.32 (release 06.06.2003 CrysAlis170 VC++)
(compiled Jun 6 2003,13:53:32)
Analytical numeric absorption correction using a multifaceted crystal
model based on expressions derived by R.C. Clark & J.S. Reid.
;
_exptl_crystal_colour colourless
_exptl_crystal_density_diffrn 1.984
_exptl_crystal_density_method 'not measured'
_exptl_crystal_description prismatic
_exptl_crystal_F_000 765.5
_exptl_crystal_size_max 0.21
_exptl_crystal_size_mid 0.10
_exptl_crystal_size_min 0.09
_refine_diff_density_max 0.820
_refine_diff_density_min -0.539
_refine_diff_density_rms 0.132
_refine_ls_extinction_method none
_refine_ls_goodness_of_fit_ref 1.176
_refine_ls_hydrogen_treatment constr
_refine_ls_matrix_type full
_refine_ls_number_parameters 171
_refine_ls_number_reflns 3681
_refine_ls_number_restraints 39
_refine_ls_restrained_S_all 1.170
_refine_ls_R_factor_all 0.0576
_refine_ls_R_factor_gt 0.0475
_refine_ls_shift/su_max 0.000
_refine_ls_shift/su_mean 0.000
_refine_ls_structure_factor_coef Fsqd
_refine_ls_weighting_details 'calc w=1/[\s^2^(Fo^2^)+(0.0345P)^2^+5.4377P] where P=(Fo^2^+2Fc^2^)/3'
_refine_ls_weighting_scheme calc
_refine_ls_wR_factor_gt 0.1147
_refine_ls_wR_factor_ref 0.1189
_reflns_number_gt 3144
_reflns_number_total 3681
_reflns_threshold_expression >2sigma(I)
_cod_data_source_file C0DT00973C.TXT
_cod_data_source_block compound-2
_cod_original_sg_symbol_H-M 'P 21/c'
_cod_original_formula_sum 'C16 H12 Cl4 Cu2 N8 S5.80'
_cod_database_code 7014586

loop_
_symmetry_equiv_pos_as_xyz
'x, y, z'
'-x, y+1/2, -z+1/2'
'-x, -y, -z'
'x, -y-1/2, z-1/2'

loop_
_atom_site_label
_atom_site_type_symbol
_atom_site_fract_x
_atom_site_fract_y
_atom_site_fract_z
_atom_site_U_iso_or_equiv
_atom_site_adp_type
_atom_site_occupancy
_atom_site_symmetry_multiplicity
_atom_site_calc_flag
_atom_site_refinement_flags
_atom_site_disorder_assembly
_atom_site_disorder_group
Cu1 Cu 0.15932(4) -0.04280(6) 0.06289(3) 0.01568(12) Uani 1 1 d . . .
Cl1 Cl -0.01112(8) -0.18839(13) 0.06373(5) 0.01706(18) Uani 1 1 d . . .
Cl2 Cl 0.19155(8) -0.25764(14) -0.02888(6) 0.0227(2) Uani 1 1 d . A .
N1 N 0.3159(4) 0.0884(7) 0.0685(4) 0.018(2) Uiso 0.898(2) 1 d PD A -1
N2 N 0.5258(3) 0.0836(6) 0.1026(3) 0.0232(9) Uiso 0.898(2) 1 d PD A -1
N3 N 0.1548(3) 0.1366(6) 0.1595(2) 0.0164(6) Uiso 0.898(2) 1 d PDU A -1
N4 N 0.1955(4) 0.2028(6) 0.3058(2) 0.0226(8) Uiso 0.898(2) 1 d PD A -1
C1 C 0.4265(4) 0.0220(6) 0.1113(3) 0.0189(8) Uiso 0.898(2) 1 d PD A -1
C2 C 0.5152(5) 0.2231(9) 0.0450(3) 0.0258(12) Uiso 0.898(2) 1 d PD A -1
H2 H 0.5833 0.2667 0.0358 0.031 Uiso 0.898(2) 1 calc PR A -1
C3 C 0.4077(4) 0.3029(8) -0.0004(3) 0.0255(9) Uiso 0.898(2) 1 d PD A -1
H3 H 0.4012 0.4002 -0.0400 0.031 Uiso 0.898(2) 1 calc PR A -1
C4 C 0.3085(4) 0.2342(6) 0.0144(3) 0.0212(9) Uiso 0.898(2) 1 d PDU A -1
H4 H 0.2346 0.2906 -0.0140 0.025 Uiso 0.898(2) 1 calc PR A -1
C5 C 0.1992(5) 0.0932(6) 0.2423(3) 0.0182(12) Uiso 0.898(2) 1 d PD A -1
C6 C 0.1393(4) 0.3714(6) 0.2859(3) 0.0209(8) Uiso 0.898(2) 1 d PDU A -1
H6 H 0.1344 0.4517 0.3289 0.025 Uiso 0.898(2) 1 calc PR A -1
C7 C 0.0881(4) 0.4312(6) 0.2038(3) 0.0189(9) Uiso 0.898(2) 1 d PD A -1
H7 H 0.0489 0.5502 0.1905 0.023 Uiso 0.898(2) 1 calc PR A -1
C8 C 0.0966(4) 0.3090(7) 0.1411(4) 0.0166(11) Uiso 0.898(2) 1 d PD A -1
H8 H 0.0615 0.3463 0.0850 0.020 Uiso 0.898(2) 1 calc PR A -1
S1 S 0.45942(10) -0.17358(18) 0.18336(8) 0.0265(3) Uani 0.898(2) 1 d P A -1
S2 S 0.29923(9) -0.26903(15) 0.18556(7) 0.0194(2) Uani 0.898(2) 1 d P A -1
S3 S 0.27145(11) -0.12997(16) 0.28327(7) 0.0238(3) Uani 0.898(2) 1 d P A -1
N1A N 0.3234(9) 0.095(3) 0.0769(17) 0.013(18) Uiso 0.102(2) 1 d PD A -2
N2A N 0.5352(8) 0.087(3) 0.1262(15) 0.024(10) Uiso 0.102(2) 1 d PD A -2
N3A N 0.1428(9) 0.148(4) 0.1566(11) 0.0164(11) Uiso 0.102(2) 1 d PDU A -2
N4A N 0.2361(10) 0.182(3) 0.3062(11) 0.016(6) Uiso 0.102(2) 1 d PD A -2
C1A C 0.4311(11) 0.0453(17) 0.1327(12) 0.040(15) Uiso 0.102(2) 1 d PD A -2
C2A C 0.5330(17) 0.187(3) 0.0577(17) 0.012(8) Uiso 0.102(2) 1 d PD A -2
H2A H 0.6048 0.2184 0.0511 0.015 Uiso 0.102(2) 1 calc PR A -2
C3A C 0.429(2) 0.244(3) -0.0025(13) 0.017(7) Uiso 0.102(2) 1 d PD A -2
H3A H 0.4285 0.3132 -0.0498 0.020 Uiso 0.102(2) 1 calc PR A -2
C4A C 0.3241(16) 0.195(4) 0.0092(16) 0.0211(13) Uiso 0.102(2) 1 d PDU A -2
H4A H 0.2518 0.2319 -0.0312 0.025 Uiso 0.102(2) 1 calc PR A -2
C5A C 0.2131(4) 0.088(3) 0.2339(12) 0.020(14) Uiso 0.102(2) 1 d PD A -2
C6A C 0.1848(17) 0.354(3) 0.3025(15) 0.0205(13) Uiso 0.102(2) 1 d PDU A -2
H6A H 0.1990 0.4245 0.3521 0.025 Uiso 0.102(2) 1 calc PR A -2
C7A C 0.1113(19) 0.432(3) 0.2277(19) 0.029(12) Uiso 0.102(2) 1 d PD A -2
H7A H 0.0757 0.5527 0.2259 0.035 Uiso 0.102(2) 1 calc PR A -2
C8A C 0.0916(15) 0.324(4) 0.1549(14) 0.030(17) Uiso 0.102(2) 1 d PD A -2
H8A H 0.0419 0.3744 0.1035 0.037 Uiso 0.102(2) 1 calc PR A -2
S1A S 0.4379(9) -0.0851(14) 0.2225(7) 0.025(2) Uani 0.102(2) 1 d PD A -2
S2A S 0.2737(8) -0.1489(14) 0.2242(6) 0.022(2) Uani 0.102(2) 1 d PD A -2

loop_
_atom_site_aniso_label
_atom_site_aniso_U_11
_atom_site_aniso_U_22
_atom_site_aniso_U_33
_atom_site_aniso_U_23
_atom_site_aniso_U_13
_atom_site_aniso_U_12
Cu1 0.0153(2) 0.0177(2) 0.0147(2) -0.00229(16) 0.00604(16) -0.00325(16)
Cl1 0.0163(4) 0.0190(4) 0.0159(4) 0.0022(3) 0.0056(3) -0.0032(3)
Cl2 0.0195(4) 0.0244(4) 0.0259(4) -0.0081(4) 0.0102(4) -0.0031(3)
S1 0.0175(5) 0.0283(6) 0.0321(6) 0.0066(5) 0.0068(5) 0.0027(4)
S2 0.0200(5) 0.0171(5) 0.0214(5) 0.0005(4) 0.0075(4) 0.0007(4)
S3 0.0324(6) 0.0217(5) 0.0167(5) 0.0047(4) 0.0079(4) 0.0072(4)
S1A 0.021(5) 0.019(4) 0.026(5) 0.012(4) -0.001(4) 0.001(3)
S2A 0.016(4) 0.020(4) 0.028(5) 0.005(4) 0.005(4) -0.002(3)

loop_
_atom_type_symbol
_atom_type_description
_atom_type_scat_dispersion_real
_atom_type_scat_dispersion_imag
_atom_type_scat_source
C C 0.0033 0.0016 'International Tables Vol C Tables 4.2.6.8 and 6.1.1.4'
H H 0.0000 0.0000 'International Tables Vol C Tables 4.2.6.8 and 6.1.1.4'
N N 0.0061 0.0033 'International Tables Vol C Tables 4.2.6.8 and 6.1.1.4'
S S 0.1246 0.1234 'International Tables Vol C Tables 4.2.6.8 and 6.1.1.4'
Cl Cl 0.1484 0.1585 'International Tables Vol C Tables 4.2.6.8 and 6.1.1.4'
Cu Cu 0.3201 1.2651 'International Tables Vol C Tables 4.2.6.8 and 6.1.1.4'

loop_
_geom_angle_atom_site_label_1
_geom_angle_atom_site_label_2
_geom_angle_atom_site_label_3
_geom_angle
_geom_angle_site_symmetry_1
_geom_angle_site_symmetry_3
_geom_angle_publ_flag
N1 Cu1 N3 88.8(2) . . ?
N1 Cu1 N1A 3.6(8) . . ?
N3 Cu1 N1A 85.8(7) . . ?
N1 Cu1 N3A 91.0(5) . . ?
N3 Cu1 N3A 4.0(3) . . ?
N1A Cu1 N3A 88.1(8) . . ?
N1 Cu1 Cl2 86.87(16) . . ?
N3 Cu1 Cl2 171.07(10) . . ?
N1A Cu1 Cl2 89.6(7) . . ?
N3A Cu1 Cl2 175.0(4) . . ?
N1 Cu1 Cl1 177.17(17) . . ?
N3 Cu1 Cl1 89.12(11) . . ?
N1A Cu1 Cl1 173.6(7) . . ?
N3A Cu1 Cl1 87.0(5) . . ?
Cl2 Cu1 Cl1 94.97(4) . . ?
N1 Cu1 S2 84.58(13) . . ?
N3 Cu1 S2 85.12(10) . . ?
N1A Cu1 S2 82.4(6) . . ?
N3A Cu1 S2 88.6(5) . . ?
Cl2 Cu1 S2 86.71(4) . . ?
Cl1 Cu1 S2 93.37(3) . . ?
N1 Cu1 S2A 86.6(2) . . ?
N3 Cu1 S2A 60.2(2) . . ?
N1A Cu1 S2A 83.4(7) . . ?
N3A Cu1 S2A 63.6(6) . . ?
Cl2 Cu1 S2A 111.7(2) . . ?
Cl1 Cu1 S2A 90.73(19) . . ?
S2 Cu1 S2A 25.0(2) . . ?
N1 Cu1 Cl1 96.40(13) . 3 ?
N3 Cu1 Cl1 94.78(10) . 3 ?
N1A Cu1 Cl1 98.6(6) . 3 ?
N3A Cu1 Cl1 91.3(5) . 3 ?
Cl2 Cu1 Cl1 93.44(3) . 3 ?
Cl1 Cu1 Cl1 85.65(3) . 3 ?
S2 Cu1 Cl1 179.01(3) . 3 ?
S2A Cu1 Cl1 154.8(2) . 3 ?
Cu1 Cl1 Cu1 94.35(3) . 3 ?
C4 N1 C1 115.9(4) . . ?
C4 N1 Cu1 117.2(4) . . ?
C1 N1 Cu1 125.9(3) . . ?
C1 N2 C2 116.8(4) . . ?
C5 N3 C8 114.6(4) . . ?
C5 N3 Cu1 125.6(3) . . ?
C8 N3 Cu1 119.7(3) . . ?
C6 N4 C5 116.8(4) . . ?
N2 C1 N1 126.0(4) . . ?
N2 C1 S1 109.3(3) . . ?
N1 C1 S1 124.6(3) . . ?
N2 C2 C3 121.8(4) . . ?
C2 C3 C4 117.6(4) . . ?
N1 C4 C3 121.8(4) . . ?
N4 C5 N3 127.2(4) . . ?
N4 C5 S3 108.9(3) . . ?
N3 C5 S3 123.8(4) . . ?
N4 C6 C7 121.8(4) . . ?
C6 C7 C8 118.0(4) . . ?
N3 C8 C7 121.7(4) . . ?
C1 S1 S2 105.92(14) . . ?
S3 S2 S1 106.66(7) . . ?
S3 S2 Cu1 97.02(5) . . ?
S1 S2 Cu1 97.84(5) . . ?
C5 S3 S2 106.5(2) . . ?
C4A N1A C1A 115.9(5) . . ?
C4A N1A Cu1 114.6(12) . . ?
C1A N1A Cu1 126.1(10) . . ?
C1A N2A C2A 116.7(5) . . ?
C5A N3A C8A 114.6(5) . . ?
C5A N3A Cu1 110.4(11) . . ?
C8A N3A Cu1 134.3(12) . . ?
C6A N4A C5A 116.8(5) . . ?
N2A C1A N1A 126.0(5) . . ?
N2A C1A S1A 115.3(11) . . ?
N1A C1A S1A 118.7(10) . . ?
N2A C2A C3A 121.9(5) . . ?
C2A C3A C4A 117.6(5) . . ?
N1A C4A C3A 121.8(5) . . ?
N4A C5A N3A 127.2(5) . . ?
N4A C5A S2A 124.2(11) . . ?
N3A C5A S2A 108.6(12) . . ?
N4A C6A C7A 121.8(5) . . ?
C6A C7A C8A 118.0(5) . . ?
N3A C8A C7A 121.6(5) . . ?
C1A S1A S2A 112.1(7) . . ?
C5A S2A S1A 103.2(5) . . ?
C5A S2A Cu1 76.8(7) . . ?
S1A S2A Cu1 94.5(4) . . ?

loop_
_geom_bond_atom_site_label_1
_geom_bond_atom_site_label_2
_geom_bond_distance
_geom_bond_site_symmetry_2
_geom_bond_publ_flag
Cu1 N1 2.050(4) . ?
Cu1 N3 2.062(4) . ?
Cu1 N1A 2.115(12) . ?
Cu1 N3A 2.12(2) . ?
Cu1 Cl2 2.2705(10) . ?
Cu1 Cl1 2.2760(9) . ?
Cu1 S2 2.6616(11) . ?
Cu1 S2A 2.689(10) . ?
Cu1 Cl1 2.7545(10) 3 ?
Cl1 Cu1 2.7545(10) 3 ?
N1 C4 1.339(5) . ?
N1 C1 1.346(6) . ?
N2 C1 1.317(5) . ?
N2 C2 1.341(7) . ?
N3 C5 1.347(5) . ?
N3 C8 1.353(5) . ?
N4 C6 1.321(6) . ?
N4 C5 1.325(6) . ?
C1 S1 1.763(4) . ?
C2 C3 1.361(8) . ?
C3 C4 1.378(6) . ?
C5 S3 1.776(5) . ?
C6 C7 1.371(7) . ?
C7 C8 1.383(7) . ?
S1 S2 2.0385(15) . ?
S2 S3 2.0348(15) . ?
N1A C4A 1.339(7) . ?
N1A C1A 1.345(7) . ?
N2A C1A 1.319(8) . ?
N2A C2A 1.340(8) . ?
N3A C5A 1.347(6) . ?
N3A C8A 1.353(7) . ?
N4A C6A 1.321(7) . ?
N4A C5A 1.325(7) . ?
C1A S1A 1.74(2) . ?
C2A C3A 1.361(9) . ?
C3A C4A 1.378(7) . ?
C5A S2A 1.81(2) . ?
C6A C7A 1.370(8) . ?
C7A C8A 1.383(8) . ?
S1A S2A 2.023(14) . ?
